data_7240673
loop_
_publ_author_name
'Chen, Qinfang'
'Pan, Yihao'
'Zhao, Dongxin'
'Yang, Weiran'
'Zheng, Jing'

_publ_section_title
;
 Construct indeno[1,2-b]oxepine or cis-cyclopropylacrylate by sulfur
 ylides
;
_journal_issue 37
_journal_name_full 'RSC Advances'
_journal_page_first 21895
_journal_page_last 21906
_journal_paper_doi 10.1039/D0RA03919E
_journal_volume 10
_journal_year 2020
_chemical_formula_moiety 'C25 H24 O7'
_chemical_formula_sum 'C25 H24 O7'
_chemical_formula_weight 436.44
_space_group_crystal_system monoclinic
_space_group_IT_number 14
_space_group_name_Hall '-P 2ybc'
_space_group_name_H-M_alt 'P 1 21/c 1'
_atom_sites_solution_hydrogens geom
_audit_creation_date 2020-03-19
_audit_creation_method
;
Olex2 1.2
(compiled 2016.02.19 svn.r3266 for OlexSys, GUI svn.r5155)
;
_audit_update_record
;
2020-03-19 deposited with the CCDC.	2020-05-29 downloaded from the CCDC.
;
_cell_angle_alpha 90
_cell_angle_beta 105.297(3)
_cell_angle_gamma 90
_cell_formula_units_Z 4
_cell_length_a 18.8673(16)
_cell_length_b 10.1312(9)
_cell_length_c 11.7065(11)
_cell_measurement_reflns_used 1521
_cell_measurement_temperature 298(2)
_cell_measurement_theta_max 26.138
_cell_measurement_theta_min 2.238
_cell_volume 2158.4(3)
_computing_cell_refinement 'Bruker SMART'
_computing_data_collection 'Bruker SMART'
_computing_data_reduction 'Bruker SHELXTL'
_computing_molecular_graphics 'Olex2 (Dolomanov et al., 2009)'
_computing_publication_material 'Olex2 (Dolomanov et al., 2009)'
_computing_structure_refinement 'XL (Sheldrick, 2008)'
_computing_structure_solution 'SHELXS-97 (Sheldrick, 1990)'
_diffrn_ambient_temperature 298.15
_diffrn_measured_fraction_theta_full 0.999
_diffrn_measured_fraction_theta_max 0.995
_diffrn_measurement_device_type 'CCD area detector'
_diffrn_measurement_method 'phi and omega scans'
_diffrn_radiation_type MoK\a
_diffrn_radiation_wavelength 0.71073
_diffrn_reflns_av_R_equivalents 0.1011
_diffrn_reflns_av_unetI/netI 0.1172
_diffrn_reflns_Laue_measured_fraction_full 0.999
_diffrn_reflns_Laue_measured_fraction_max 0.995
_diffrn_reflns_limit_h_max 25
_diffrn_reflns_limit_h_min -25
_diffrn_reflns_limit_k_max 7
_diffrn_reflns_limit_k_min -13
_diffrn_reflns_limit_l_max 15
_diffrn_reflns_limit_l_min -15
_diffrn_reflns_number 13474
_diffrn_reflns_point_group_measured_fraction_full 0.999
_diffrn_reflns_point_group_measured_fraction_max 0.995
_diffrn_reflns_theta_full 25.242
_diffrn_reflns_theta_max 28.348
_diffrn_reflns_theta_min 2.238
_exptl_absorpt_coefficient_mu 0.098
_exptl_absorpt_correction_T_max 0.9902
_exptl_absorpt_correction_T_min 0.9702
_exptl_absorpt_correction_type multi-scan
_exptl_absorpt_process_details sadabs
_exptl_crystal_colour colorless
_exptl_crystal_density_diffrn 1.343
_exptl_crystal_density_method 'not measured'
_exptl_crystal_description block
_exptl_crystal_F_000 920
_exptl_crystal_size_max 0.31
_exptl_crystal_size_mid 0.27
_exptl_crystal_size_min 0.1
_refine_diff_density_max 0.166
_refine_diff_density_min -0.172
_refine_diff_density_rms 0.041
_refine_ls_extinction_method none
_refine_ls_goodness_of_fit_ref 0.881
_refine_ls_hydrogen_treatment constr
_refine_ls_matrix_type full
_refine_ls_number_parameters 293
_refine_ls_number_reflns 5373
_refine_ls_number_restraints 0
_refine_ls_restrained_S_all 0.881
_refine_ls_R_factor_all 0.1674
_refine_ls_R_factor_gt 0.0644
_refine_ls_shift/su_max 0.000
_refine_ls_shift/su_mean 0.000
_refine_ls_structure_factor_coef Fsqd
_refine_ls_weighting_details 'w=1/[\s^2^(Fo^2^)+(0.0517P)^2^] where P=(Fo^2^+2Fc^2^)/3'
_refine_ls_weighting_scheme calc
_refine_ls_wR_factor_gt 0.1247
_refine_ls_wR_factor_ref 0.1586
_reflns_Friedel_coverage 0.000
_reflns_number_gt 2079
_reflns_number_total 5373
_reflns_threshold_expression 'I > 2\s(I)'
_cod_data_source_file d0ra03919e2.cif
_cod_data_source_block 190721d
_cod_depositor_comments 'Adding full bibliography for 7240673--7240674.cif.'
_cod_database_code 7240673
_shelx_space_group_comment
;
The symmetry employed for this shelxl refinement is uniquely defined
by the following loop, which should always be used as a source of
symmetry information in preference to the above space-group names.
They are only intended as comments.
;
_shelx_estimated_absorpt_t_max 0.990
_shelx_estimated_absorpt_t_min 0.970
_olex2_refinement_description
;
1. Fixed Uiso
 At 1.2 times of:
  All C(H) groups, All C(H,H) groups
 At 1.5 times of:
  All C(H,H,H) groups
2.a Ternary CH refined with riding coordinates:
 C14(H14)
2.b Secondary CH2 refined with riding coordinates:
 C4(H4A,H4B), C21(H21A,H21B)
2.c Aromatic/amide H refined with riding coordinates:
 C3(H3), C7(H7), C8(H8), C9(H9), C10(H10), C19(H19), C20(H20)
2.d Idealised Me refined as rotating group:
 C22(H22A,H22B,H22C), C23(H23A,H23B,H23C), C24(H24A,H24B,H24C), C25(H25A,H25B,
 H25C)
;
_shelx_shelxl_version_number 2014/7
_olex2_submission_special_instructions 'No special instructions were received'

loop_
_space_group_symop_operation_xyz
'x, y, z'
'-x, y+1/2, -z+1/2'
'-x, -y, -z'
'x, -y-1/2, z-1/2'

loop_
_atom_site_label
_atom_site_type_symbol
_atom_site_fract_x
_atom_site_fract_y
_atom_site_fract_z
_atom_site_U_iso_or_equiv
_atom_site_adp_type
_atom_site_occupancy
_atom_site_site_symmetry_order
_atom_site_calc_flag
_atom_site_refinement_flags_posn
_atom_site_refinement_flags_adp
_atom_site_refinement_flags_occupancy
_atom_site_disorder_assembly
_atom_site_disorder_group
O1 O 0.08079(9) 0.81675(18) 1.01913(17) 0.0604(5) Uani 1 1 d . . . . .
O2 O 0.13511(10) 1.03812(19) 0.69331(18) 0.0683(6) Uani 1 1 d . . . . .
O3 O 0.28980(10) 0.56537(19) 0.96547(17) 0.0671(6) Uani 1 1 d . . . . .
O4 O 0.28904(11) 0.7111(2) 0.82118(18) 0.0715(6) Uani 1 1 d . . . . .
O5 O 0.37096(9) 0.90397(18) 1.03088(16) 0.0570(5) Uani 1 1 d . . . . .
O6 O 0.44716(10) 1.10566(19) 1.17523(18) 0.0672(6) Uani 1 1 d . . . . .
O7 O 0.37582(10) 1.3153(2) 1.22717(19) 0.0715(6) Uani 1 1 d . . . . .
C1 C 0.27395(14) 0.6831(3) 0.9121(3) 0.0539(7) Uani 1 1 d . . . . .
C2 C 0.23351(13) 0.7713(3) 0.9748(2) 0.0487(7) Uani 1 1 d . . . . .
C3 C 0.20392(14) 0.7266(3) 1.0585(2) 0.0525(7) Uani 1 1 d . . . . .
H3 H 0.2157 0.6420 1.0883 0.063 Uiso 1 1 calc R . . . .
C4 C 0.15228(14) 0.8083(3) 1.1058(2) 0.0568(7) Uani 1 1 d . . . . .
H4A H 0.1464 0.7692 1.1784 0.068 Uiso 1 1 calc R . . . .
H4B H 0.1724 0.8962 1.1240 0.068 Uiso 1 1 calc R . . . .
C5 C 0.08092(15) 0.8797(3) 0.9182(2) 0.0514(7) Uani 1 1 d . . . . .
C6 C 0.00857(14) 0.8974(3) 0.8307(3) 0.0546(7) Uani 1 1 d . . . . .
C7 C -0.06062(15) 0.8543(3) 0.8305(3) 0.0660(8) Uani 1 1 d . . . . .
H7 H -0.0688 0.8083 0.8946 0.079 Uiso 1 1 calc R . . . .
C8 C -0.11789(16) 0.8820(3) 0.7312(3) 0.0761(9) Uani 1 1 d . . . . .
H8 H -0.1649 0.8516 0.7280 0.091 Uiso 1 1 calc R . . . .
C9 C -0.10644(17) 0.9531(3) 0.6377(3) 0.0795(10) Uani 1 1 d . . . . .
H9 H -0.1459 0.9719 0.5731 0.095 Uiso 1 1 calc R . . . .
C10 C -0.03637(17) 0.9974(3) 0.6388(3) 0.0688(8) Uani 1 1 d . . . . .
H10 H -0.0284 1.0459 0.5759 0.083 Uiso 1 1 calc R . . . .
C11 C 0.02057(15) 0.9676(3) 0.7354(3) 0.0555(7) Uani 1 1 d . . . . .
C12 C 0.10265(14) 0.9881(3) 0.7603(3) 0.0529(7) Uani 1 1 d . . . . .
C13 C 0.13631(14) 0.9280(3) 0.8765(2) 0.0511(7) Uani 1 1 d . . . . .
C14 C 0.21839(13) 0.9110(3) 0.9245(2) 0.0490(7) Uani 1 1 d . . . . .
H14 H 0.2387 0.9144 0.8556 0.059 Uiso 1 1 calc R . . . .
C15 C 0.25814(13) 1.0192(3) 1.0090(2) 0.0465(6) Uani 1 1 d . . . . .
C16 C 0.33373(14) 1.0113(3) 1.0590(2) 0.0487(7) Uani 1 1 d . . . . .
C17 C 0.37166(14) 1.1130(3) 1.1285(2) 0.0522(7) Uani 1 1 d . . . . .
C18 C 0.33349(15) 1.2230(3) 1.1550(2) 0.0530(7) Uani 1 1 d . . . . .
C19 C 0.25849(15) 1.2311(3) 1.1062(2) 0.0572(8) Uani 1 1 d . . . . .
H19 H 0.2324 1.3036 1.1221 0.069 Uiso 1 1 calc R . . . .
C20 C 0.22224(14) 1.1305(3) 1.0332(2) 0.0541(7) Uani 1 1 d . . . . .
H20 H 0.1720 1.1383 0.9994 0.065 Uiso 1 1 calc R . . . .
C21 C 0.32479(17) 0.4681(3) 0.9042(3) 0.0744(9) Uani 1 1 d . . . . .
H21A H 0.3121 0.3796 0.9233 0.089 Uiso 1 1 calc R . . . .
H21B H 0.3069 0.4801 0.8192 0.089 Uiso 1 1 calc R . . . .
C22 C 0.40492(17) 0.4845(4) 0.9405(3) 0.0911(11) Uani 1 1 d . . . . .
H22A H 0.4178 0.5669 0.9109 0.137 Uiso 1 1 calc GR . . . .
H22B H 0.4276 0.4133 0.9090 0.137 Uiso 1 1 calc GR . . . .
H22C H 0.4218 0.4839 1.0254 0.137 Uiso 1 1 calc GR . . . .
C23 C 0.41020(16) 0.8248(3) 1.1302(3) 0.0698(9) Uani 1 1 d . . . . .
H23A H 0.4537 0.8707 1.1727 0.105 Uiso 1 1 calc GR . . . .
H23B H 0.4238 0.7421 1.1019 0.105 Uiso 1 1 calc GR . . . .
H23C H 0.3792 0.8088 1.1820 0.105 Uiso 1 1 calc GR . . . .
C24 C 0.48753(17) 1.1635(4) 1.1015(3) 0.0963(12) Uani 1 1 d . . . . .
H24A H 0.4748 1.1208 1.0256 0.144 Uiso 1 1 calc GR . . . .
H24B H 0.5392 1.1532 1.1375 0.144 Uiso 1 1 calc GR . . . .
H24C H 0.4759 1.2558 1.0916 0.144 Uiso 1 1 calc GR . . . .
C25 C 0.33884(19) 1.4249(3) 1.2613(3) 0.0842(10) Uani 1 1 d . . . . .
H25A H 0.3137 1.4735 1.1921 0.126 Uiso 1 1 calc GR . . . .
H25B H 0.3740 1.4813 1.3131 0.126 Uiso 1 1 calc GR . . . .
H25C H 0.3039 1.3938 1.3017 0.126 Uiso 1 1 calc GR . . . .

loop_
_atom_site_aniso_label
_atom_site_aniso_U_11
_atom_site_aniso_U_22
_atom_site_aniso_U_33
_atom_site_aniso_U_23
_atom_site_aniso_U_13
_atom_site_aniso_U_12
O1 0.0571(12) 0.0768(14) 0.0502(12) 0.0102(10) 0.0194(10) -0.0002(10)
O2 0.0664(13) 0.0767(14) 0.0652(14) 0.0187(11) 0.0235(11) 0.0015(11)
O3 0.0820(14) 0.0597(13) 0.0659(14) 0.0070(11) 0.0305(11) 0.0182(11)
O4 0.0907(15) 0.0773(15) 0.0532(13) 0.0036(11) 0.0308(12) 0.0143(11)
O5 0.0545(11) 0.0607(12) 0.0556(12) -0.0012(10) 0.0143(10) 0.0131(10)
O6 0.0527(12) 0.0756(14) 0.0684(14) -0.0020(11) 0.0075(11) -0.0009(10)
O7 0.0730(13) 0.0664(14) 0.0717(14) -0.0178(11) 0.0130(11) -0.0015(11)
C1 0.0525(17) 0.060(2) 0.0471(18) 0.0002(15) 0.0098(14) -0.0001(14)
C2 0.0475(15) 0.0562(18) 0.0420(16) 0.0005(13) 0.0113(13) -0.0003(13)
C3 0.0557(16) 0.0548(17) 0.0462(16) 0.0043(14) 0.0122(14) 0.0054(14)
C4 0.0603(18) 0.069(2) 0.0400(16) 0.0045(14) 0.0122(14) 0.0016(15)
C5 0.0578(17) 0.0496(17) 0.0486(17) 0.0009(14) 0.0175(15) 0.0029(14)
C6 0.0479(17) 0.0594(19) 0.0568(18) -0.0012(15) 0.0142(15) 0.0033(14)
C7 0.0493(18) 0.078(2) 0.072(2) 0.0077(17) 0.0196(17) 0.0056(15)
C8 0.0465(18) 0.094(3) 0.087(3) 0.003(2) 0.0157(19) 0.0038(17)
C9 0.056(2) 0.102(3) 0.073(2) 0.006(2) 0.0038(18) 0.0107(19)
C10 0.066(2) 0.079(2) 0.059(2) 0.0087(17) 0.0112(17) 0.0098(17)
C11 0.0530(17) 0.0599(19) 0.0529(18) 0.0008(15) 0.0127(15) 0.0036(14)
C12 0.0547(17) 0.0510(17) 0.0530(18) 0.0002(14) 0.0140(15) -0.0001(14)
C13 0.0511(16) 0.0544(17) 0.0476(17) 0.0022(14) 0.0125(14) 0.0011(13)
C14 0.0489(16) 0.0550(18) 0.0437(15) 0.0023(13) 0.0136(13) 0.0004(13)
C15 0.0445(15) 0.0539(17) 0.0436(16) 0.0014(13) 0.0158(13) 0.0010(13)
C16 0.0507(17) 0.0540(18) 0.0459(16) 0.0020(14) 0.0206(14) 0.0040(14)
C17 0.0478(16) 0.0612(19) 0.0476(17) 0.0014(14) 0.0129(14) -0.0002(14)
C18 0.0586(18) 0.0562(18) 0.0459(16) -0.0060(14) 0.0168(14) -0.0049(15)
C19 0.063(2) 0.0530(18) 0.0594(19) -0.0004(15) 0.0231(16) 0.0055(15)
C20 0.0449(15) 0.0614(19) 0.0576(19) 0.0009(15) 0.0162(14) 0.0039(14)
C21 0.083(2) 0.067(2) 0.081(2) -0.0049(18) 0.036(2) 0.0102(18)
C22 0.078(2) 0.104(3) 0.091(3) -0.004(2) 0.022(2) 0.020(2)
C23 0.069(2) 0.068(2) 0.069(2) 0.0037(17) 0.0118(17) 0.0142(16)
C24 0.063(2) 0.123(3) 0.107(3) 0.004(2) 0.031(2) -0.014(2)
C25 0.104(3) 0.074(2) 0.075(2) -0.0244(19) 0.023(2) -0.003(2)

loop_
_atom_type_symbol
_atom_type_description
_atom_type_scat_dispersion_real
_atom_type_scat_dispersion_imag
_atom_type_scat_source
C C 0.0033 0.0016 'International Tables Vol C Tables 4.2.6.8 and 6.1.1.4'
H H 0.0000 0.0000 'International Tables Vol C Tables 4.2.6.8 and 6.1.1.4'
O O 0.0106 0.0060 'International Tables Vol C Tables 4.2.6.8 and 6.1.1.4'

loop_
_geom_angle_atom_site_label_1
_geom_angle_atom_site_label_2
_geom_angle_atom_site_label_3
_geom_angle
_geom_angle_site_symmetry_1
_geom_angle_site_symmetry_3
_geom_angle_publ_flag
C5 O1 C4 115.0(2) . . ?
C1 O3 C21 116.1(2) . . ?
C16 O5 C23 115.5(2) . . ?
C17 O6 C24 113.4(2) . . ?
C18 O7 C25 117.2(2) . . ?
O3 C1 C2 112.6(2) . . ?
O4 C1 O3 123.0(3) . . ?
O4 C1 C2 124.4(3) . . ?
C1 C2 C14 115.7(2) . . ?
C3 C2 C1 121.9(3) . . ?
C3 C2 C14 121.8(2) . . ?
C2 C3 H3 119.1 . . ?
C2 C3 C4 121.8(3) . . ?
C4 C3 H3 119.1 . . ?
O1 C4 C3 110.4(2) . . ?
O1 C4 H4A 109.6 . . ?
O1 C4 H4B 109.6 . . ?
C3 C4 H4A 109.6 . . ?
C3 C4 H4B 109.6 . . ?
H4A C4 H4B 108.1 . . ?
O1 C5 C6 116.7(2) . . ?
O1 C5 C13 131.9(3) . . ?
C13 C5 C6 111.3(2) . . ?
C7 C6 C5 131.4(3) . . ?
C7 C6 C11 121.1(3) . . ?
C11 C6 C5 107.5(2) . . ?
C6 C7 H7 121.1 . . ?
C6 C7 C8 117.7(3) . . ?
C8 C7 H7 121.1 . . ?
C7 C8 H8 119.3 . . ?
C9 C8 C7 121.4(3) . . ?
C9 C8 H8 119.3 . . ?
C8 C9 H9 119.7 . . ?
C8 C9 C10 120.6(3) . . ?
C10 C9 H9 119.7 . . ?
C9 C10 H10 120.9 . . ?
C11 C10 C9 118.2(3) . . ?
C11 C10 H10 120.9 . . ?
C6 C11 C12 106.9(2) . . ?
C10 C11 C6 121.0(3) . . ?
C10 C11 C12 131.9(3) . . ?
O2 C12 C11 126.4(3) . . ?
O2 C12 C13 126.6(2) . . ?
C13 C12 C11 106.9(2) . . ?
C5 C13 C12 107.2(2) . . ?
C5 C13 C14 129.5(2) . . ?
C12 C13 C14 122.7(2) . . ?
C2 C14 H14 106.0 . . ?
C2 C14 C15 113.8(2) . . ?
C13 C14 C2 108.5(2) . . ?
C13 C14 H14 106.0 . . ?
C13 C14 C15 115.9(2) . . ?
C15 C14 H14 106.0 . . ?
C16 C15 C14 120.1(2) . . ?
C20 C15 C14 122.2(2) . . ?
C20 C15 C16 117.6(2) . . ?
O5 C16 C15 118.3(2) . . ?
O5 C16 C17 120.5(2) . . ?
C17 C16 C15 121.0(2) . . ?
O6 C17 C16 120.5(2) . . ?
O6 C17 C18 119.2(2) . . ?
C16 C17 C18 120.2(2) . . ?
O7 C18 C17 115.4(2) . . ?
O7 C18 C19 125.6(3) . . ?
C19 C18 C17 118.9(3) . . ?
C18 C19 H19 120.1 . . ?
C18 C19 C20 119.7(3) . . ?
C20 C19 H19 120.1 . . ?
C15 C20 C19 122.4(2) . . ?
C15 C20 H20 118.8 . . ?
C19 C20 H20 118.8 . . ?
O3 C21 H21A 109.6 . . ?
O3 C21 H21B 109.6 . . ?
H21A C21 H21B 108.2 . . ?
C22 C21 O3 110.1(3) . . ?
C22 C21 H21A 109.6 . . ?
C22 C21 H21B 109.6 . . ?
C21 C22 H22A 109.5 . . ?
C21 C22 H22B 109.5 . . ?
C21 C22 H22C 109.5 . . ?
H22A C22 H22B 109.5 . . ?
H22A C22 H22C 109.5 . . ?
H22B C22 H22C 109.5 . . ?
O5 C23 H23A 109.5 . . ?
O5 C23 H23B 109.5 . . ?
O5 C23 H23C 109.5 . . ?
H23A C23 H23B 109.5 . . ?
H23A C23 H23C 109.5 . . ?
H23B C23 H23C 109.5 . . ?
O6 C24 H24A 109.5 . . ?
O6 C24 H24B 109.5 . . ?
O6 C24 H24C 109.5 . . ?
H24A C24 H24B 109.5 . . ?
H24A C24 H24C 109.5 . . ?
H24B C24 H24C 109.5 . . ?
O7 C25 H25A 109.5 . . ?
O7 C25 H25B 109.5 . . ?
O7 C25 H25C 109.5 . . ?
H25A C25 H25B 109.5 . . ?
H25A C25 H25C 109.5 . . ?
H25B C25 H25C 109.5 . . ?

loop_
_geom_bond_atom_site_label_1
_geom_bond_atom_site_label_2
_geom_bond_distance
_geom_bond_site_symmetry_2
_geom_bond_publ_flag
O1 C4 1.461(3) . ?
O1 C5 1.343(3) . ?
O2 C12 1.225(3) . ?
O3 C1 1.343(3) . ?
O3 C21 1.473(3) . ?
O4 C1 1.206(3) . ?
O5 C16 1.381(3) . ?
O5 C23 1.445(3) . ?
O6 C17 1.387(3) . ?
O6 C24 1.420(4) . ?
O7 C18 1.367(3) . ?
O7 C25 1.424(3) . ?
C1 C2 1.488(4) . ?
C2 C3 1.329(3) . ?
C2 C14 1.531(4) . ?
C3 H3 0.9300 . ?
C3 C4 1.492(3) . ?
C4 H4A 0.9700 . ?
C4 H4B 0.9700 . ?
C5 C6 1.486(4) . ?
C5 C13 1.356(3) . ?
C6 C7 1.376(4) . ?
C6 C11 1.392(4) . ?
C7 H7 0.9300 . ?
C7 C8 1.391(4) . ?
C8 H8 0.9300 . ?
C8 C9 1.374(4) . ?
C9 H9 0.9300 . ?
C9 C10 1.393(4) . ?
C10 H10 0.9300 . ?
C10 C11 1.372(4) . ?
C11 C12 1.513(4) . ?
C12 C13 1.473(4) . ?
C13 C14 1.511(3) . ?
C14 H14 0.9800 . ?
C14 C15 1.533(4) . ?
C15 C16 1.394(3) . ?
C15 C20 1.383(3) . ?
C16 C17 1.389(4) . ?
C17 C18 1.405(4) . ?
C18 C19 1.382(3) . ?
C19 H19 0.9300 . ?
C19 C20 1.388(4) . ?
C20 H20 0.9300 . ?
C21 H21A 0.9700 . ?
C21 H21B 0.9700 . ?
C21 C22 1.468(4) . ?
C22 H22A 0.9600 . ?
C22 H22B 0.9600 . ?
C22 H22C 0.9600 . ?
C23 H23A 0.9600 . ?
C23 H23B 0.9600 . ?
C23 H23C 0.9600 . ?
C24 H24A 0.9600 . ?
C24 H24B 0.9600 . ?
C24 H24C 0.9600 . ?
C25 H25A 0.9600 . ?
C25 H25B 0.9600 . ?
C25 H25C 0.9600 . ?

loop_
_geom_torsion_atom_site_label_1
_geom_torsion_atom_site_label_2
_geom_torsion_atom_site_label_3
_geom_torsion_atom_site_label_4
_geom_torsion
_geom_torsion_site_symmetry_1
_geom_torsion_site_symmetry_2
_geom_torsion_site_symmetry_3
_geom_torsion_site_symmetry_4
_geom_torsion_publ_flag
O1 C5 C6 C7 -4.0(4) . . . . ?
O1 C5 C6 C11 178.2(2) . . . . ?
O1 C5 C13 C12 -179.5(3) . . . . ?
O1 C5 C13 C14 8.9(5) . . . . ?
O2 C12 C13 C5 -177.3(3) . . . . ?
O2 C12 C13 C14 -5.0(4) . . . . ?
O3 C1 C2 C3 -13.0(4) . . . . ?
O3 C1 C2 C14 175.7(2) . . . . ?
O4 C1 C2 C3 164.6(3) . . . . ?
O4 C1 C2 C14 -6.7(4) . . . . ?
O5 C16 C17 O6 -3.0(4) . . . . ?
O5 C16 C17 C18 178.9(2) . . . . ?
O6 C17 C18 O7 -0.2(4) . . . . ?
O6 C17 C18 C19 178.7(2) . . . . ?
O7 C18 C19 C20 179.4(3) . . . . ?
C1 O3 C21 C22 87.9(3) . . . . ?
C1 C2 C3 C4 -168.8(2) . . . . ?
C1 C2 C14 C13 114.6(2) . . . . ?
C1 C2 C14 C15 -114.8(2) . . . . ?
C2 C3 C4 O1 73.6(3) . . . . ?
C2 C14 C15 C16 52.4(3) . . . . ?
C2 C14 C15 C20 -131.4(2) . . . . ?
C3 C2 C14 C13 -56.7(3) . . . . ?
C3 C2 C14 C15 73.9(3) . . . . ?
C4 O1 C5 C6 -176.5(2) . . . . ?
C4 O1 C5 C13 6.4(4) . . . . ?
C5 O1 C4 C3 -64.6(3) . . . . ?
C5 C6 C7 C8 -176.8(3) . . . . ?
C5 C6 C11 C10 178.9(3) . . . . ?
C5 C6 C11 C12 3.0(3) . . . . ?
C5 C13 C14 C2 36.1(4) . . . . ?
C5 C13 C14 C15 -93.3(3) . . . . ?
C6 C5 C13 C12 3.3(3) . . . . ?
C6 C5 C13 C14 -168.3(2) . . . . ?
C6 C7 C8 C9 -1.9(5) . . . . ?
C6 C11 C12 O2 174.8(3) . . . . ?
C6 C11 C12 C13 -1.2(3) . . . . ?
C7 C6 C11 C10 0.8(4) . . . . ?
C7 C6 C11 C12 -175.1(2) . . . . ?
C7 C8 C9 C10 1.4(5) . . . . ?
C8 C9 C10 C11 0.2(5) . . . . ?
C9 C10 C11 C6 -1.3(4) . . . . ?
C9 C10 C11 C12 173.4(3) . . . . ?
C10 C11 C12 O2 -0.5(5) . . . . ?
C10 C11 C12 C13 -176.5(3) . . . . ?
C11 C6 C7 C8 0.8(4) . . . . ?
C11 C12 C13 C5 -1.3(3) . . . . ?
C11 C12 C13 C14 171.0(2) . . . . ?
C12 C13 C14 C2 -134.3(3) . . . . ?
C12 C13 C14 C15 96.3(3) . . . . ?
C13 C5 C6 C7 173.7(3) . . . . ?
C13 C5 C6 C11 -4.1(3) . . . . ?
C13 C14 C15 C16 179.2(2) . . . . ?
C13 C14 C15 C20 -4.6(4) . . . . ?
C14 C2 C3 C4 2.0(4) . . . . ?
C14 C15 C16 O5 -0.4(3) . . . . ?
C14 C15 C16 C17 175.0(2) . . . . ?
C14 C15 C20 C19 -177.5(2) . . . . ?
C15 C16 C17 O6 -178.3(2) . . . . ?
C15 C16 C17 C18 3.5(4) . . . . ?
C16 C15 C20 C19 -1.2(4) . . . . ?
C16 C17 C18 O7 177.9(2) . . . . ?
C16 C17 C18 C19 -3.1(4) . . . . ?
C17 C18 C19 C20 0.6(4) . . . . ?
C18 C19 C20 C15 1.6(4) . . . . ?
C20 C15 C16 O5 -176.8(2) . . . . ?
C20 C15 C16 C17 -1.4(4) . . . . ?
C21 O3 C1 O4 -2.3(4) . . . . ?
C21 O3 C1 C2 175.5(2) . . . . ?
C23 O5 C16 C15 -121.5(2) . . . . ?
C23 O5 C16 C17 63.0(3) . . . . ?
C24 O6 C17 C16 91.8(3) . . . . ?
C24 O6 C17 C18 -90.1(3) . . . . ?
C25 O7 C18 C17 -176.8(2) . . . . ?
C25 O7 C18 C19 4.4(4) . . . . ?
